data_7050060
loop_
_publ_author_name
'Zheng, Xiang-Jun'
'Jin, Lin-Pei'
'Gao, Song'
'Lu, Shao-Zhe'

_publ_section_title
;
 Second ligand-directed self-assembly of lanthanide(iii) coordination
 polymers with 1,4-naphthalenedicarboxylate
;
_journal_issue 6
_journal_name_full 'New Journal of Chemistry'
_journal_page_first 798
_journal_paper_doi 10.1039/b415337e
_journal_volume 29
_journal_year 2005
_chemical_formula_sum 'C51 H36 N3 O15 Yb2'
_chemical_formula_weight 1276.91
_chemical_name_systematic
;
?
;
_space_group_IT_number 14
_symmetry_cell_setting monoclinic
_symmetry_space_group_name_Hall '-P 2yn'
_symmetry_space_group_name_H-M 'P 1 21/n 1'
_atom_sites_solution_hydrogens geom
_atom_sites_solution_primary direct
_atom_sites_solution_secondary difmap
_audit_creation_method SHELXL-97
_cell_angle_alpha 90.00
_cell_angle_beta 103.259(8)
_cell_angle_gamma 90.00
_cell_formula_units_Z 4
_cell_length_a 14.099(5)
_cell_length_b 21.938(8)
_cell_length_c 15.066(6)
_cell_measurement_reflns_used 743
_cell_measurement_temperature 293(2)
_cell_measurement_theta_max 22.85
_cell_measurement_theta_min 2.32
_cell_volume 4536(3)
_computing_cell_refinement 'Bruker SMART'
_computing_data_collection 'Bruker SMART'
_computing_data_reduction 'Bruker SAINT'
_computing_molecular_graphics 'Bruker SHELXTL'
_computing_publication_material 'Bruker SHELXTL'
_computing_structure_refinement 'SHELXL-97 (Sheldrick, 1997)'
_computing_structure_solution 'SHELXS-97 (Sheldrick, 1990)'
_diffrn_ambient_temperature 293(2)
_diffrn_measured_fraction_theta_full 0.999
_diffrn_measured_fraction_theta_max 0.999
_diffrn_measurement_device_type 'CCD area detector'
_diffrn_measurement_method 'phi and omega scans'
_diffrn_radiation_monochromator graphite
_diffrn_radiation_source 'fine-focus sealed tube'
_diffrn_radiation_type MoK\a
_diffrn_radiation_wavelength 0.71073
_diffrn_reflns_av_R_equivalents 0.2936
_diffrn_reflns_av_sigmaI/netI 0.3609
_diffrn_reflns_limit_h_max 16
_diffrn_reflns_limit_h_min -15
_diffrn_reflns_limit_k_max 26
_diffrn_reflns_limit_k_min -23
_diffrn_reflns_limit_l_max 17
_diffrn_reflns_limit_l_min -17
_diffrn_reflns_number 23444
_diffrn_reflns_theta_full 25.00
_diffrn_reflns_theta_max 25.00
_diffrn_reflns_theta_min 1.67
_exptl_absorpt_coefficient_mu 4.176
_exptl_absorpt_correction_T_max 1.000000
_exptl_absorpt_correction_T_min 0.635738
_exptl_absorpt_correction_type multi-scan
_exptl_absorpt_process_details SADABS
_exptl_crystal_density_diffrn 1.870
_exptl_crystal_density_meas ?
_exptl_crystal_density_method 'not measured'
_exptl_crystal_F_000 2492
_exptl_crystal_size_max 0.18
_exptl_crystal_size_mid 0.06
_exptl_crystal_size_min 0.04
_refine_diff_density_max 1.607
_refine_diff_density_min -2.089
_refine_diff_density_rms 0.405
_refine_ls_extinction_method none
_refine_ls_goodness_of_fit_ref 0.976
_refine_ls_hydrogen_treatment mixed
_refine_ls_matrix_type full
_refine_ls_number_parameters 640
_refine_ls_number_reflns 7978
_refine_ls_number_restraints 414
_refine_ls_restrained_S_all 0.954
_refine_ls_R_factor_all 0.2442
_refine_ls_R_factor_gt 0.0959
_refine_ls_shift/su_max 0.000
_refine_ls_shift/su_mean 0.000
_refine_ls_structure_factor_coef Fsqd
_refine_ls_weighting_details 'calc w=1/[\s^2^(Fo^2^)+(0.0821P)^2^+0.0000P] where P=(Fo^2^+2Fc^2^)/3'
_refine_ls_weighting_scheme calc
_refine_ls_wR_factor_gt 0.1728
_refine_ls_wR_factor_ref 0.2582
_reflns_number_gt 3190
_reflns_number_total 7978
_reflns_threshold_expression >2sigma(I)
_cod_data_source_file b415337e.txt
_cod_data_source_block complex4
_cod_depositor_comments
;
The following automatic conversions were performed:
'_symmetry_cell_setting' value 'Monoclinic' changed to 'monoclinic'
according to '/home/saulius/struct/CIF-dictionaries/cif_core.dic'
dictionary named 'cif_core.dic' version 2.4.1 from
2010-06-29.

'_exptl_absorpt_correction_type' value 'MULTI-SCAN' changed
to 'multi-scan' according to
'/home/saulius/struct/CIF-dictionaries/cif_core.dic' dictionary named
'cif_core.dic' version 2.4.1 from 2010-06-29.

Automatic conversion script
Id: cif_fix_enum 1527 2010-12-29 10:47:43Z saulius 

The following automatic conversions were performed:

'_exptl_crystal_density_meas' value 'NONE' was changed to '?' - the
value is perceived as not measured.

Automatic conversion script
Id: cif_fix_values 3008 2015-01-20 13:52:24Z robertas 
;
_cod_original_sg_symbol_H-M P2(1)/n
_cod_database_code 7050060

loop_
_symmetry_equiv_pos_as_xyz
'x, y, z'
'-x+1/2, y+1/2, -z+1/2'
'-x, -y, -z'
'x-1/2, -y-1/2, z-1/2'

loop_
_atom_site_label
_atom_site_type_symbol
_atom_site_fract_x
_atom_site_fract_y
_atom_site_fract_z
_atom_site_U_iso_or_equiv
_atom_site_adp_type
_atom_site_occupancy
_atom_site_symmetry_multiplicity
_atom_site_calc_flag
_atom_site_refinement_flags
_atom_site_disorder_assembly
_atom_site_disorder_group
Yb1 Yb 0.49667(9) 0.27459(5) 0.06641(8) 0.0210(3) Uani 1 1 d . . .
Yb2 Yb 0.80534(9) 0.24323(5) 0.17392(8) 0.0193(3) Uani 1 1 d . . .
C1 C 0.304(2) 0.2874(11) 0.2526(18) 0.022(6) Uani 1 1 d U . .
C2 C 0.2423(19) 0.2402(11) 0.2456(18) 0.025(7) Uani 1 1 d U . .
H2 H 0.2361 0.2110 0.1997 0.030 Uiso 1 1 calc R . .
C3 C 0.187(2) 0.2381(12) 0.3133(19) 0.035(7) Uani 1 1 d U . .
H3 H 0.1383 0.2089 0.3075 0.042 Uiso 1 1 calc R . .
C4 C 0.202(2) 0.2771(11) 0.3872(17) 0.023(6) Uani 1 1 d U . .
C5 C 0.265(2) 0.3286(12) 0.3904(19) 0.026(7) Uani 1 1 d U . .
C6 C 0.319(2) 0.3334(12) 0.323(2) 0.033(8) Uani 1 1 d U . .
C7 C 0.381(2) 0.3844(13) 0.329(2) 0.037(8) Uani 1 1 d U . .
H7 H 0.4179 0.3893 0.2852 0.045 Uiso 1 1 calc R . .
C8 C 0.389(2) 0.4263(13) 0.396(2) 0.035(8) Uani 1 1 d U . .
H8 H 0.4329 0.4582 0.4006 0.042 Uiso 1 1 calc R . .
C9 C 0.332(2) 0.4216(12) 0.457(2) 0.034(8) Uani 1 1 d U . .
H9 H 0.3359 0.4518 0.5015 0.041 Uiso 1 1 calc R . .
C10 C 0.272(2) 0.3751(11) 0.4560(19) 0.028(7) Uani 1 1 d U . .
H10 H 0.2335 0.3732 0.4988 0.034 Uiso 1 1 calc R . .
C11 C 0.366(2) 0.2826(11) 0.1852(19) 0.026(7) Uani 1 1 d U . .
C12 C 0.1464(19) 0.2663(10) 0.4606(17) 0.017(6) Uani 1 1 d U . .
C13 C 0.6873(19) 0.5624(10) 0.2183(17) 0.018(6) Uani 1 1 d U . .
C14 C 0.611(2) 0.5244(12) 0.233(2) 0.038(8) Uani 1 1 d U . .
H14 H 0.5616 0.5390 0.2597 0.045 Uiso 1 1 calc R . .
C15 C 0.613(2) 0.4636(12) 0.2054(18) 0.028(7) Uani 1 1 d U . .
H15 H 0.5606 0.4386 0.2074 0.033 Uiso 1 1 calc R . .
C16 C 0.691(2) 0.4386(11) 0.1751(18) 0.023(7) Uani 1 1 d U . .
C17 C 0.7671(18) 0.4770(10) 0.1595(16) 0.012(6) Uani 1 1 d U . .
C18 C 0.7658(19) 0.5396(11) 0.1842(17) 0.020(6) Uani 1 1 d U . .
C19 C 0.837(2) 0.5780(12) 0.1655(19) 0.030(7) Uani 1 1 d U . .
H19 H 0.8352 0.6194 0.1786 0.036 Uiso 1 1 calc R . .
C20 C 0.909(2) 0.5559(14) 0.128(2) 0.043(9) Uani 1 1 d U . .
H20 H 0.9569 0.5825 0.1189 0.052 Uiso 1 1 calc R . .
C21 C 0.913(2) 0.4946(13) 0.103(2) 0.042(8) Uani 1 1 d U . .
H21 H 0.9611 0.4806 0.0743 0.051 Uiso 1 1 calc R . .
C22 C 0.844(2) 0.4565(12) 0.1224(19) 0.029(7) Uani 1 1 d U . .
H22 H 0.8483 0.4151 0.1107 0.035 Uiso 1 1 calc R . .
C23 C 0.688(2) 0.6275(11) 0.2534(19) 0.022(6) Uani 1 1 d U . .
C24 C 0.684(2) 0.3712(13) 0.150(2) 0.032(7) Uani 1 1 d U . .
C25 C 0.488(2) 0.2642(11) 0.4928(18) 0.025(7) Uani 1 1 d U . .
C26 C 0.471(2) 0.2203(14) 0.427(2) 0.041(8) Uani 1 1 d U . .
H26 H 0.4247 0.1903 0.4294 0.050 Uiso 1 1 calc R . .
C27 C 0.518(2) 0.2180(13) 0.355(2) 0.037(8) Uani 1 1 d U . .
H27 H 0.5025 0.1887 0.3096 0.044 Uiso 1 1 calc R . .
C28 C 0.588(2) 0.2595(12) 0.3544(19) 0.029(7) Uani 1 1 d U . .
C29 C 0.615(2) 0.3081(12) 0.4188(19) 0.030(7) Uani 1 1 d U . .
C30 C 0.561(2) 0.3109(12) 0.493(2) 0.032(7) Uani 1 1 d U . .
C31 C 0.586(2) 0.3577(12) 0.5570(19) 0.029(7) Uani 1 1 d U . .
H31 H 0.5571 0.3583 0.6067 0.035 Uiso 1 1 calc R . .
C32 C 0.650(2) 0.4018(12) 0.550(2) 0.029(7) Uani 1 1 d U . .
H32 H 0.6618 0.4334 0.5924 0.035 Uiso 1 1 calc R . .
C33 C 0.696(2) 0.3996(13) 0.481(2) 0.040(8) Uani 1 1 d U . .
H33 H 0.7417 0.4296 0.4782 0.049 Uiso 1 1 calc R . .
C34 C 0.679(2) 0.3557(12) 0.413(2) 0.037(8) Uani 1 1 d U . .
H34 H 0.7093 0.3579 0.3643 0.044 Uiso 1 1 calc R . .
C35 C 0.431(2) 0.2606(11) 0.5614(18) 0.025(7) Uani 1 1 d U . .
C36 C 0.645(2) 0.2523(12) 0.2818(19) 0.025(6) Uani 1 1 d U . .
C37 C 0.446(3) 0.1308(15) -0.040(2) 0.050(10) Uani 1 1 d U . .
H37 H 0.4119 0.1564 -0.0852 0.060 Uiso 1 1 calc R . .
C38 C 0.444(2) 0.0713(13) -0.060(2) 0.039(8) Uani 1 1 d U . .
H38 H 0.4114 0.0565 -0.1161 0.047 Uiso 1 1 calc R . .
C39 C 0.494(2) 0.0328(12) 0.008(2) 0.038(8) Uani 1 1 d U . .
C40 C 0.539(3) 0.0570(15) 0.087(2) 0.058(10) Uani 1 1 d U . .
H40 H 0.5747 0.0323 0.1334 0.069 Uiso 1 1 calc R . .
C41 C 0.534(3) 0.1184(14) 0.101(2) 0.050(9) Uani 1 1 d U . .
H41 H 0.5615 0.1322 0.1594 0.060 Uiso 1 1 calc R . .
C42 C 0.911(3) 0.6350(15) 0.844(2) 0.052(10) Uani 1 1 d U . .
H42 H 0.9349 0.6714 0.8722 0.062 Uiso 1 1 calc R . .
C43 C 0.848(2) 0.6017(14) 0.882(2) 0.045(9) Uani 1 1 d U . .
H43 H 0.8292 0.6141 0.9343 0.054 Uiso 1 1 calc R . .
C44 C 0.813(2) 0.5484(13) 0.836(2) 0.039(8) Uani 1 1 d U . .
C45 C 0.842(3) 0.5303(15) 0.757(2) 0.053(10) Uani 1 1 d U . .
H45 H 0.8223 0.4936 0.7275 0.064 Uiso 1 1 calc R . .
C46 C 0.901(2) 0.5698(14) 0.726(2) 0.043(9) Uani 1 1 d U . .
H46 H 0.9151 0.5620 0.6700 0.051 Uiso 1 1 calc R . .
C47 C 0.674(3) 0.4154(18) 0.902(3) 0.075(12) Uani 1 1 d U . .
H47 H 0.6772 0.3730 0.9008 0.090 Uiso 1 1 calc R . .
C48 C 0.739(3) 0.4474(15) 0.863(2) 0.059(10) Uani 1 1 d U . .
H48 H 0.7809 0.4269 0.8342 0.070 Uiso 1 1 calc R . .
C49 C 0.741(3) 0.5095(14) 0.869(2) 0.049(9) Uani 1 1 d U . .
C50 C 0.675(2) 0.5365(14) 0.913(2) 0.042(8) Uani 1 1 d U . .
H50 H 0.6747 0.5787 0.9198 0.051 Uiso 1 1 calc R . .
C51 C 0.613(3) 0.5026(15) 0.946(2) 0.053(10) Uani 1 1 d U . .
H51 H 0.5702 0.5231 0.9749 0.064 Uiso 1 1 calc R . .
N1 N 0.4948(17) 0.1592(9) 0.0435(15) 0.023(5) Uani 1 1 d U . .
N2 N 0.941(2) 0.6185(13) 0.771(2) 0.057(8) Uani 1 1 d U . .
N3 N 0.606(2) 0.4416(11) 0.9426(19) 0.049(7) Uani 1 1 d U . .
O1 O 0.4142(14) 0.3298(8) 0.1611(13) 0.030(5) Uani 1 1 d U . .
O2 O 0.3775(15) 0.2313(9) 0.1474(14) 0.046(6) Uani 1 1 d U . .
O3 O 0.0611(13) 0.2466(7) 0.4364(11) 0.024(4) Uani 1 1 d U . .
O4 O 0.1883(13) 0.2703(8) 0.5424(12) 0.032(5) Uani 1 1 d U . .
O5 O 0.7515(13) 0.6432(7) 0.3211(12) 0.025(5) Uani 1 1 d U . .
O6 O 0.6216(13) 0.6636(7) 0.2099(12) 0.024(4) Uani 1 1 d U . .
O7 O 0.7603(14) 0.3409(7) 0.1711(12) 0.025(5) Uani 1 1 d U . .
O8 O 0.6004(14) 0.3501(7) 0.1127(12) 0.026(5) Uani 1 1 d U . .
O9 O 0.3835(14) 0.2139(8) 0.5682(12) 0.033(5) Uani 1 1 d U . .
O10 O 0.4210(14) 0.3062(8) 0.6113(12) 0.030(5) Uani 1 1 d U . .
O11 O 0.5966(13) 0.2407(8) 0.1999(12) 0.030(5) Uani 1 1 d U . .
O12 O 0.7333(14) 0.2549(9) 0.2986(13) 0.037(5) Uani 1 1 d U . .
O13 O 0.3438(14) 0.2544(8) -0.0282(12) 0.041(5) Uani 1 1 d U . .
H13A H 0.3366 0.2249 -0.0658 0.049 Uiso 1 1 d R . .
H13B H 0.2954 0.2766 -0.0249 0.049 Uiso 1 1 d R . .
O14 O 0.4573(15) 0.3583(7) -0.0305(12) 0.030(5) Uani 1 1 d U . .
H14A H 0.5023 0.3804 -0.0424 0.036 Uiso 1 1 d R . .
H14B H 0.3980 0.3668 -0.0537 0.036 Uiso 1 1 d R . .
O15 O 0.9387(13) 0.2874(7) 0.2698(11) 0.026(5) Uani 1 1 d U . .
H15A H 0.9326 0.3211 0.2959 0.031 Uiso 1 1 d R . .
H15B H 0.9941 0.2701 0.2790 0.031 Uiso 1 1 d R . .

loop_
_atom_site_aniso_label
_atom_site_aniso_U_11
_atom_site_aniso_U_22
_atom_site_aniso_U_33
_atom_site_aniso_U_23
_atom_site_aniso_U_13
_atom_site_aniso_U_12
Yb1 0.0261(7) 0.0157(6) 0.0230(7) -0.0020(5) 0.0093(5) -0.0029(6)
Yb2 0.0261(7) 0.0120(6) 0.0220(7) 0.0011(5) 0.0098(5) 0.0002(6)
C1 0.025(10) 0.024(10) 0.021(10) -0.005(8) 0.016(8) 0.006(8)
C2 0.025(10) 0.023(10) 0.028(10) -0.002(8) 0.007(8) -0.007(8)
C3 0.039(11) 0.033(10) 0.034(11) 0.009(8) 0.008(8) -0.006(9)
C4 0.027(10) 0.021(9) 0.019(10) 0.003(8) 0.004(8) 0.003(8)
C5 0.023(10) 0.032(10) 0.024(10) -0.003(8) 0.009(8) -0.002(8)
C6 0.034(11) 0.031(10) 0.032(11) -0.005(8) 0.005(8) -0.004(8)
C7 0.038(11) 0.040(11) 0.034(11) 0.006(8) 0.009(9) -0.001(9)
C8 0.043(11) 0.030(10) 0.032(11) -0.004(8) 0.008(9) -0.006(8)
C9 0.032(11) 0.031(10) 0.035(11) 0.005(8) 0.000(8) 0.002(8)
C10 0.034(11) 0.028(10) 0.026(10) 0.000(8) 0.014(8) 0.000(8)
C11 0.025(10) 0.017(9) 0.035(10) 0.001(8) 0.007(8) -0.001(8)
C12 0.020(10) 0.008(9) 0.021(9) 0.003(7) 0.003(8) -0.002(8)
C13 0.020(10) 0.009(9) 0.024(10) -0.002(7) 0.005(8) 0.003(8)
C14 0.039(11) 0.035(11) 0.041(11) -0.007(8) 0.014(9) 0.004(9)
C15 0.026(10) 0.025(10) 0.032(10) -0.004(8) 0.007(8) -0.003(8)
C16 0.023(10) 0.016(9) 0.029(10) 0.003(8) 0.003(8) 0.003(8)
C17 0.014(9) 0.007(8) 0.013(9) -0.002(7) -0.002(8) 0.003(7)
C18 0.014(10) 0.022(9) 0.024(10) -0.006(8) 0.004(8) 0.006(8)
C19 0.028(11) 0.030(10) 0.035(11) -0.003(8) 0.011(8) -0.004(8)
C20 0.043(12) 0.042(11) 0.048(12) -0.005(8) 0.016(9) -0.003(9)
C21 0.041(12) 0.040(11) 0.051(12) -0.003(8) 0.018(9) -0.004(9)
C22 0.031(11) 0.021(10) 0.036(11) 0.002(8) 0.008(8) -0.002(8)
C23 0.023(10) 0.020(9) 0.023(10) 0.003(8) 0.005(8) -0.001(8)
C24 0.039(11) 0.033(10) 0.027(10) -0.002(8) 0.012(8) -0.005(9)
C25 0.030(10) 0.022(10) 0.025(10) 0.002(8) 0.010(8) 0.002(8)
C26 0.043(12) 0.046(11) 0.039(11) 0.004(9) 0.016(9) -0.009(9)
C27 0.035(11) 0.036(11) 0.038(11) -0.001(8) 0.005(8) 0.000(9)
C28 0.021(10) 0.036(10) 0.030(10) 0.001(8) 0.007(8) -0.001(8)
C29 0.031(11) 0.029(10) 0.030(10) 0.003(8) 0.004(8) -0.008(8)
C30 0.036(11) 0.030(10) 0.031(11) 0.010(8) 0.008(8) 0.006(8)
C31 0.031(11) 0.033(10) 0.031(10) -0.008(8) 0.024(8) 0.003(8)
C32 0.030(11) 0.029(10) 0.032(10) -0.005(8) 0.014(8) -0.003(8)
C33 0.043(12) 0.040(11) 0.039(11) -0.002(8) 0.010(9) -0.005(9)
C34 0.039(11) 0.031(10) 0.041(11) 0.000(8) 0.010(9) -0.011(8)
C35 0.028(10) 0.017(10) 0.028(10) -0.004(8) 0.002(8) 0.004(8)
C36 0.024(10) 0.021(9) 0.032(10) 0.002(8) 0.010(8) -0.003(8)
C37 0.047(13) 0.054(12) 0.049(12) 0.004(9) 0.011(9) 0.004(9)
C38 0.042(12) 0.036(11) 0.040(11) -0.005(8) 0.009(9) 0.000(9)
C39 0.038(12) 0.040(11) 0.038(11) -0.005(8) 0.013(9) 0.000(9)
C40 0.062(13) 0.050(12) 0.057(13) -0.001(9) 0.006(9) 0.010(9)
C41 0.050(13) 0.046(12) 0.049(12) 0.000(9) 0.003(9) 0.004(9)
C42 0.050(13) 0.049(12) 0.057(13) -0.005(9) 0.013(9) -0.005(9)
C43 0.045(12) 0.043(12) 0.048(12) -0.007(8) 0.012(9) 0.000(9)
C44 0.040(12) 0.037(11) 0.039(11) 0.002(8) 0.006(9) -0.001(9)
C45 0.057(13) 0.052(12) 0.052(13) 0.006(9) 0.016(9) -0.011(9)
C46 0.043(12) 0.041(11) 0.043(12) 0.004(9) 0.008(9) -0.006(9)
C47 0.077(15) 0.074(15) 0.077(15) -0.006(9) 0.024(10) -0.002(9)
C48 0.062(13) 0.053(13) 0.065(13) 0.004(9) 0.023(9) -0.004(9)
C49 0.049(12) 0.045(12) 0.054(12) 0.001(9) 0.016(9) -0.004(9)
C50 0.042(12) 0.041(11) 0.044(12) 0.010(8) 0.009(9) -0.008(9)
C51 0.054(13) 0.054(12) 0.052(12) 0.007(9) 0.014(9) 0.002(9)
N1 0.026(9) 0.015(8) 0.029(9) 0.003(7) 0.006(8) 0.000(7)
N2 0.057(12) 0.057(11) 0.059(11) -0.001(9) 0.016(9) -0.003(9)
N3 0.050(11) 0.045(10) 0.052(11) 0.001(8) 0.014(8) -0.018(8)
O1 0.030(9) 0.027(8) 0.037(9) 0.001(7) 0.016(7) 0.007(7)
O2 0.053(9) 0.040(9) 0.049(9) 0.005(7) 0.017(8) 0.005(8)
O3 0.022(8) 0.025(7) 0.026(8) 0.005(6) 0.005(6) 0.002(7)
O4 0.028(8) 0.031(8) 0.032(8) 0.001(7) -0.002(7) -0.005(7)
O5 0.033(9) 0.010(7) 0.031(9) -0.009(6) 0.003(7) 0.004(6)
O6 0.025(8) 0.024(7) 0.023(8) -0.008(6) 0.006(7) 0.000(7)
O7 0.027(9) 0.017(7) 0.029(8) -0.004(6) 0.000(7) -0.006(7)
O8 0.025(8) 0.027(8) 0.025(8) 0.002(6) 0.002(7) 0.004(7)
O9 0.034(9) 0.036(8) 0.031(8) -0.001(7) 0.010(7) 0.004(7)
O10 0.033(9) 0.033(8) 0.031(8) -0.004(7) 0.019(7) -0.001(7)
O11 0.030(8) 0.034(8) 0.030(8) 0.002(7) 0.017(7) -0.004(7)
O12 0.034(9) 0.044(9) 0.036(8) 0.001(7) 0.015(7) 0.002(7)
O13 0.040(9) 0.043(8) 0.037(8) 0.000(7) 0.000(7) -0.002(8)
O14 0.035(9) 0.027(8) 0.029(8) 0.006(6) 0.008(7) 0.004(7)
O15 0.022(8) 0.022(7) 0.033(8) 0.002(6) 0.005(7) 0.001(7)

loop_
_atom_type_symbol
_atom_type_description
_atom_type_scat_dispersion_real
_atom_type_scat_dispersion_imag
_atom_type_scat_source
C C 0.0033 0.0016 'International Tables Vol C Tables 4.2.6.8 and 6.1.1.4'
H H 0.0000 0.0000 'International Tables Vol C Tables 4.2.6.8 and 6.1.1.4'
N N 0.0061 0.0033 'International Tables Vol C Tables 4.2.6.8 and 6.1.1.4'
O O 0.0106 0.0060 'International Tables Vol C Tables 4.2.6.8 and 6.1.1.4'
Yb Yb -0.3850 5.5486 'International Tables Vol C Tables 4.2.6.8 and 6.1.1.4'

loop_
_geom_angle_atom_site_label_1
_geom_angle_atom_site_label_2
_geom_angle_atom_site_label_3
_geom_angle
_geom_angle_site_symmetry_1
_geom_angle_site_symmetry_3
_geom_angle_publ_flag
O8 Yb1 O11 74.8(6) . . ?
O8 Yb1 O14 69.7(6) . . ?
O11 Yb1 O14 144.3(6) . . ?
O8 Yb1 O13 141.6(6) . . ?
O11 Yb1 O13 140.0(6) . . ?
O14 Yb1 O13 73.4(7) . . ?
O8 Yb1 O1 78.9(7) . . ?
O11 Yb1 O1 85.7(6) . . ?
O14 Yb1 O1 84.0(6) . . ?
O13 Yb1 O1 87.3(7) . . ?
O8 Yb1 O3 93.2(6) . 4_665 ?
O11 Yb1 O3 112.5(6) . 4_665 ?
O14 Yb1 O3 73.8(6) . 4_665 ?
O13 Yb1 O3 86.2(6) . 4_665 ?
O1 Yb1 O3 157.8(6) . 4_665 ?
O8 Yb1 O2 127.2(7) . . ?
O11 Yb1 O2 78.1(6) . . ?
O14 Yb1 O2 121.3(7) . . ?
O13 Yb1 O2 66.0(7) . . ?
O1 Yb1 O2 54.4(6) . . ?
O3 Yb1 O2 139.2(6) 4_665 . ?
O8 Yb1 N1 140.3(7) . . ?
O11 Yb1 N1 77.5(7) . . ?
O14 Yb1 N1 134.6(7) . . ?
O13 Yb1 N1 75.5(7) . . ?
O1 Yb1 N1 126.6(7) . . ?
O3 Yb1 N1 71.9(6) 4_665 . ?
O2 Yb1 N1 72.5(7) . . ?
O8 Yb1 C11 103.4(7) . . ?
O11 Yb1 C11 80.0(7) . . ?
O14 Yb1 C11 104.4(7) . . ?
O13 Yb1 C11 75.8(7) . . ?
O1 Yb1 C11 27.7(6) . . ?
O3 Yb1 C11 161.6(7) 4_665 . ?
O2 Yb1 C11 26.8(6) . . ?
N1 Yb1 C11 99.1(7) . . ?
O8 Yb1 O4 74.5(6) . 4_665 ?
O11 Yb1 O4 66.9(5) . 4_665 ?
O14 Yb1 O4 106.1(6) . 4_665 ?
O13 Yb1 O4 126.8(6) . 4_665 ?
O1 Yb1 O4 145.8(6) . 4_665 ?
O3 Yb1 O4 46.2(5) 4_665 4_665 ?
O2 Yb1 O4 132.0(6) . 4_665 ?
N1 Yb1 O4 68.7(6) . 4_665 ?
C11 Yb1 O4 146.4(6) . 4_665 ?
O8 Yb1 C12 84.2(7) . 4_665 ?
O11 Yb1 C12 90.2(6) . 4_665 ?
O14 Yb1 C12 89.9(6) . 4_665 ?
O13 Yb1 C12 106.1(7) . 4_665 ?
O1 Yb1 C12 163.1(6) . 4_665 ?
O3 Yb1 C12 22.5(6) 4_665 4_665 ?
O2 Yb1 C12 140.4(6) . 4_665 ?
N1 Yb1 C12 68.0(7) . 4_665 ?
C11 Yb1 C12 165.4(6) . 4_665 ?
O4 Yb1 C12 23.7(5) 4_665 4_665 ?
O8 Yb1 Yb2 57.8(5) . . ?
O11 Yb1 Yb2 42.3(4) . . ?
O14 Yb1 Yb2 115.7(5) . . ?
O13 Yb1 Yb2 154.6(5) . . ?
O1 Yb1 Yb2 116.4(5) . . ?
O3 Yb1 Yb2 74.8(4) 4_665 . ?
O2 Yb1 Yb2 119.3(5) . . ?
N1 Yb1 Yb2 82.6(5) . . ?
C11 Yb1 Yb2 120.9(6) . . ?
O4 Yb1 Yb2 29.7(3) 4_665 . ?
C12 Yb1 Yb2 52.7(5) 4_665 . ?
O7 Yb2 O4 87.8(6) . 4_665 ?
O7 Yb2 O15 78.2(6) . . ?
O4 Yb2 O15 156.8(6) 4_665 . ?
O7 Yb2 O10 131.4(6) . 4_665 ?
O4 Yb2 O10 91.2(7) 4_665 4_665 ?
O15 Yb2 O10 84.5(6) . 4_665 ?
O7 Yb2 O9 77.1(7) . 4_665 ?
O4 Yb2 O9 79.7(7) 4_665 4_665 ?
O15 Yb2 O9 79.2(6) . 4_665 ?
O10 Yb2 O9 55.0(6) 4_665 4_665 ?
O7 Yb2 O5 143.3(6) . 2_645 ?
O4 Yb2 O5 73.9(6) 4_665 2_645 ?
O15 Yb2 O5 127.6(6) . 2_645 ?
O10 Yb2 O5 81.6(6) 4_665 2_645 ?
O9 Yb2 O5 128.2(6) 4_665 2_645 ?
O7 Yb2 O12 74.7(7) . . ?
O4 Yb2 O12 110.4(7) 4_665 . ?
O15 Yb2 O12 83.9(7) . . ?
O10 Yb2 O12 147.9(6) 4_665 . ?
O9 Yb2 O12 149.5(7) 4_665 . ?
O5 Yb2 O12 82.1(6) 2_645 . ?
O7 Yb2 O6 138.4(6) . 2_645 ?
O4 Yb2 O6 127.6(6) 4_665 2_645 ?
O15 Yb2 O6 73.3(6) . 2_645 ?
O10 Yb2 O6 75.3(6) 4_665 2_645 ?
O9 Yb2 O6 124.9(6) 4_665 2_645 ?
O5 Yb2 O6 54.3(6) 2_645 2_645 ?
O12 Yb2 O6 72.7(6) . 2_645 ?
O7 Yb2 C35 103.9(7) . 4_665 ?
O4 Yb2 C35 84.2(7) 4_665 4_665 ?
O15 Yb2 C35 81.4(7) . 4_665 ?
O10 Yb2 C35 28.0(6) 4_665 4_665 ?
O9 Yb2 C35 27.0(6) 4_665 4_665 ?
O5 Yb2 C35 105.5(7) 2_645 4_665 ?
O12 Yb2 C35 165.1(7) . 4_665 ?
O6 Yb2 C35 101.1(7) 2_645 4_665 ?
O7 Yb2 C23 151.0(7) . 2_645 ?
O4 Yb2 C23 100.2(7) 4_665 2_645 ?
O15 Yb2 C23 101.0(7) . 2_645 ?
O10 Yb2 C23 76.7(7) 4_665 2_645 ?
O9 Yb2 C23 131.6(7) 4_665 2_645 ?
O5 Yb2 C23 26.6(7) 2_645 2_645 ?
O12 Yb2 C23 76.3(7) . 2_645 ?
O6 Yb2 C23 27.7(6) 2_645 2_645 ?
C35 Yb2 C23 104.6(8) 4_665 2_645 ?
O7 Yb2 O11 75.0(6) . . ?
O4 Yb2 O11 65.5(6) 4_665 . ?
O15 Yb2 O11 126.7(6) . . ?
O10 Yb2 O11 145.8(6) 4_665 . ?
O9 Yb2 O11 135.6(6) 4_665 . ?
O5 Yb2 O11 68.4(6) 2_645 . ?
O12 Yb2 O11 45.0(6) . . ?
O6 Yb2 O11 98.7(5) 2_645 . ?
C35 Yb2 O11 149.6(6) 4_665 . ?
C23 Yb2 O11 83.0(7) 2_645 . ?
O7 Yb2 C36 73.0(7) . . ?
O4 Yb2 C36 89.7(7) 4_665 . ?
O15 Yb2 C36 103.5(7) . . ?
O10 Yb2 C36 155.6(6) 4_665 . ?
O9 Yb2 C36 148.6(7) 4_665 . ?
O5 Yb2 C36 75.2(7) 2_645 . ?
O12 Yb2 C36 20.7(6) . . ?
O6 Yb2 C36 84.9(6) 2_645 . ?
C35 Yb2 C36 173.3(8) 4_665 . ?
C23 Yb2 C36 79.1(7) 2_645 . ?
O11 Yb2 C36 24.3(6) . . ?
C2 C1 C6 125(3) . . ?
C2 C1 C11 111(2) . . ?
C6 C1 C11 123(3) . . ?
C1 C2 C3 115(2) . . ?
C1 C2 H2 122.5 . . ?
C3 C2 H2 122.5 . . ?
C4 C3 C2 124(3) . . ?
C4 C3 H3 118.1 . . ?
C2 C3 H3 118.1 . . ?
C3 C4 C5 119(3) . . ?
C3 C4 C12 119(2) . . ?
C5 C4 C12 121(2) . . ?
C6 C5 C10 119(3) . . ?
C6 C5 C4 118(2) . . ?
C10 C5 C4 123(3) . . ?
C5 C6 C7 117(3) . . ?
C5 C6 C1 118(3) . . ?
C7 C6 C1 125(3) . . ?
C8 C7 C6 121(3) . . ?
C8 C7 H7 119.3 . . ?
C6 C7 H7 119.3 . . ?
C9 C8 C7 120(3) . . ?
C9 C8 H8 119.9 . . ?
C7 C8 H8 119.9 . . ?
C10 C9 C8 122(3) . . ?
C10 C9 H9 119.2 . . ?
C8 C9 H9 119.2 . . ?
C9 C10 C5 121(3) . . ?
C9 C10 H10 119.7 . . ?
C5 C10 H10 119.7 . . ?
O2 C11 O1 115(2) . . ?
O2 C11 C1 121(2) . . ?
O1 C11 C1 123(2) . . ?
O2 C11 Yb1 60.1(14) . . ?
O1 C11 Yb1 55.4(13) . . ?
C1 C11 Yb1 176(2) . . ?
O4 C12 O3 121(2) . . ?
O4 C12 C4 121(2) . . ?
O3 C12 C4 118(2) . . ?
O4 C12 Yb1 74.4(14) . 4_566 ?
O3 C12 Yb1 47.0(12) . 4_566 ?
C4 C12 Yb1 164.0(18) . 4_566 ?
C18 C13 C14 122(2) . . ?
C18 C13 C23 121(2) . . ?
C14 C13 C23 116(2) . . ?
C15 C14 C13 116(3) . . ?
C15 C14 H14 122.1 . . ?
C13 C14 H14 122.1 . . ?
C16 C15 C14 124(3) . . ?
C16 C15 H15 118.2 . . ?
C14 C15 H15 118.2 . . ?
C15 C16 C17 120(2) . . ?
C15 C16 C24 117(2) . . ?
C17 C16 C24 122(2) . . ?
C22 C17 C18 118(2) . . ?
C22 C17 C16 124(2) . . ?
C18 C17 C16 118(2) . . ?
C19 C18 C13 121(2) . . ?
C19 C18 C17 119(2) . . ?
C13 C18 C17 120(2) . . ?
C20 C19 C18 121(3) . . ?
C20 C19 H19 119.7 . . ?
C18 C19 H19 119.7 . . ?
C19 C20 C21 123(3) . . ?
C19 C20 H20 118.6 . . ?
C21 C20 H20 118.6 . . ?
C22 C21 C20 116(3) . . ?
C22 C21 H21 121.8 . . ?
C20 C21 H21 121.8 . . ?
C21 C22 C17 123(3) . . ?
C21 C22 H22 118.4 . . ?
C17 C22 H22 118.4 . . ?
O5 C23 O6 123(2) . . ?
O5 C23 C13 120(2) . . ?
O6 C23 C13 117(2) . . ?
O5 C23 Yb2 57.7(13) . 2_655 ?
O6 C23 Yb2 65.8(13) . 2_655 ?
C13 C23 Yb2 176.9(19) . 2_655 ?
O7 C24 O8 125(3) . . ?
O7 C24 C16 117(3) . . ?
O8 C24 C16 118(3) . . ?
C26 C25 C35 117(3) . . ?
C26 C25 C30 120(3) . . ?
C35 C25 C30 123(2) . . ?
C25 C26 C27 123(3) . . ?
C25 C26 H26 118.3 . . ?
C27 C26 H26 118.3 . . ?
C28 C27 C26 118(3) . . ?
C28 C27 H27 121.1 . . ?
C26 C27 H27 121.1 . . ?
C27 C28 C29 125(3) . . ?
C27 C28 C36 117(3) . . ?
C29 C28 C36 118(2) . . ?
C34 C29 C28 126(3) . . ?
C34 C29 C30 118(3) . . ?
C28 C29 C30 116(2) . . ?
C31 C30 C25 126(3) . . ?
C31 C30 C29 117(3) . . ?
C25 C30 C29 117(2) . . ?
C32 C31 C30 123(3) . . ?
C32 C31 H31 118.5 . . ?
C30 C31 H31 118.5 . . ?
C31 C32 C33 119(3) . . ?
C31 C32 H32 120.6 . . ?
C33 C32 H32 120.6 . . ?
C32 C33 C34 124(3) . . ?
C32 C33 H33 117.9 . . ?
C34 C33 H33 117.9 . . ?
C33 C34 C29 119(3) . . ?
C33 C34 H34 120.7 . . ?
C29 C34 H34 120.7 . . ?
O9 C35 O10 118(3) . . ?
O9 C35 C25 120(2) . . ?
O10 C35 C25 122(2) . . ?
O9 C35 Yb2 59.0(15) . 4_566 ?
O10 C35 Yb2 59.0(14) . 4_566 ?
C25 C35 Yb2 173(2) . 4_566 ?
O12 C36 O11 120(3) . . ?
O12 C36 C28 122(3) . . ?
O11 C36 C28 117(2) . . ?
O12 C36 Yb2 43.3(14) . . ?
O11 C36 Yb2 77.0(14) . . ?
C28 C36 Yb2 166(2) . . ?
C38 C37 N1 127(3) . . ?
C38 C37 H37 116.5 . . ?
N1 C37 H37 116.5 . . ?
C37 C38 C39 117(3) . . ?
C37 C38 H38 121.6 . . ?
C39 C38 H38 121.6 . . ?
C40 C39 C38 118(3) . . ?
C40 C39 C39 119(4) . 3_655 ?
C38 C39 C39 122(4) . 3_655 ?
C39 C40 C41 120(3) . . ?
C39 C40 H40 120.2 . . ?
C41 C40 H40 120.2 . . ?
N1 C41 C40 128(3) . . ?
N1 C41 H41 115.8 . . ?
C40 C41 H41 115.8 . . ?
N2 C42 C43 124(3) . . ?
N2 C42 H42 117.9 . . ?
C43 C42 H42 117.9 . . ?
C42 C43 C44 116(3) . . ?
C42 C43 H43 122.2 . . ?
C44 C43 H43 122.2 . . ?
C43 C44 C45 121(3) . . ?
C43 C44 C49 120(3) . . ?
C45 C44 C49 118(3) . . ?
C46 C45 C44 115(3) . . ?
C46 C45 H45 122.3 . . ?
C44 C45 H45 122.3 . . ?
N2 C46 C45 125(3) . . ?
N2 C46 H46 117.7 . . ?
C45 C46 H46 117.7 . . ?
C48 C47 N3 125(4) . . ?
C48 C47 H47 117.6 . . ?
N3 C47 H47 117.6 . . ?
C49 C48 C47 119(4) . . ?
C49 C48 H48 120.5 . . ?
C47 C48 H48 120.5 . . ?
C48 C49 C50 117(3) . . ?
C48 C49 C44 124(3) . . ?
C50 C49 C44 120(3) . . ?
C51 C50 C49 121(3) . . ?
C51 C50 H50 119.7 . . ?
C49 C50 H50 119.7 . . ?
C50 C51 N3 126(3) . . ?
C50 C51 H51 116.9 . . ?
N3 C51 H51 116.9 . . ?
C41 N1 C37 110(2) . . ?
C41 N1 Yb1 128(2) . . ?
C37 N1 Yb1 122.6(18) . . ?
C42 N2 C46 118(3) . . ?
C51 N3 C47 112(3) . . ?
C11 O1 Yb1 96.9(15) . . ?
C11 O2 Yb1 93.1(16) . . ?
C12 O3 Yb1 110.5(15) . 4_566 ?
C12 O4 Yb2 159.3(18) . 4_566 ?
C12 O4 Yb1 81.9(15) . 4_566 ?
Yb2 O4 Yb1 110.3(7) 4_566 4_566 ?
C23 O5 Yb2 95.7(16) . 2_655 ?
C23 O6 Yb2 86.5(15) . 2_655 ?
C24 O7 Yb2 138.1(18) . . ?
C24 O8 Yb1 153.0(19) . . ?
C35 O9 Yb2 94.0(16) . 4_566 ?
C35 O10 Yb2 93.0(16) . 4_566 ?
C36 O11 Yb1 148.9(17) . . ?
C36 O11 Yb2 78.7(15) . . ?
Yb1 O11 Yb2 107.3(6) . . ?
C36 O12 Yb2 116.0(18) . . ?
Yb1 O13 H13A 120.2 . . ?
Yb1 O13 H13B 119.8 . . ?
H13A O13 H13B 120.0 . . ?
Yb1 O14 H14A 120.0 . . ?
Yb1 O14 H14B 120.0 . . ?
H14A O14 H14B 120.0 . . ?
Yb2 O15 H15A 120.0 . . ?
Yb2 O15 H15B 120.0 . . ?
H15A O15 H15B 120.0 . . ?

loop_
_geom_bond_atom_site_label_1
_geom_bond_atom_site_label_2
_geom_bond_distance
_geom_bond_site_symmetry_2
_geom_bond_publ_flag
Yb1 O8 2.213(19) . ?
Yb1 O11 2.298(18) . ?
Yb1 O14 2.332(16) . ?
Yb1 O13 2.337(19) . ?
Yb1 O1 2.369(17) . ?
Yb1 O3 2.386(17) 4_665 ?
Yb1 O2 2.48(2) . ?
Yb1 N1 2.554(19) . ?
Yb1 C11 2.86(3) . ?
Yb1 O4 2.975(18) 4_665 ?
Yb1 C12 3.06(3) 4_665 ?
Yb1 Yb2 4.336(2) . ?
Yb2 O7 2.232(17) . ?
Yb2 O4 2.288(18) 4_665 ?
Yb2 O15 2.306(17) . ?
Yb2 O10 2.330(18) 4_665 ?
Yb2 O9 2.333(18) 4_665 ?
Yb2 O5 2.343(15) 2_645 ?
Yb2 O12 2.346(18) . ?
Yb2 O6 2.519(16) 2_645 ?
Yb2 C35 2.71(3) 4_665 ?
Yb2 C23 2.76(3) 2_645 ?
Yb2 O11 3.058(17) . ?
Yb2 C36 3.08(3) . ?
C1 C2 1.35(3) . ?
C1 C6 1.44(3) . ?
C1 C11 1.48(3) . ?
C2 C3 1.42(4) . ?
C2 H2 0.9300 . ?
C3 C4 1.38(3) . ?
C3 H3 0.9300 . ?
C4 C5 1.43(3) . ?
C4 C12 1.51(3) . ?
C5 C6 1.41(4) . ?
C5 C10 1.41(4) . ?
C6 C7 1.41(4) . ?
C7 C8 1.36(4) . ?
C7 H7 0.9300 . ?
C8 C9 1.35(4) . ?
C8 H8 0.9300 . ?
C9 C10 1.33(4) . ?
C9 H9 0.9300 . ?
C10 H10 0.9300 . ?
C11 O2 1.29(3) . ?
C11 O1 1.34(3) . ?
C12 O4 1.24(3) . ?
C12 O3 1.25(3) . ?
C12 Yb1 3.06(3) 4_566 ?
C13 C18 1.41(3) . ?
C13 C14 1.42(4) . ?
C13 C23 1.52(3) . ?
C14 C15 1.40(3) . ?
C14 H14 0.9300 . ?
C15 C16 1.39(4) . ?
C15 H15 0.9300 . ?
C16 C17 1.43(3) . ?
C16 C24 1.52(3) . ?
C17 C22 1.40(4) . ?
C17 C18 1.42(3) . ?
C18 C19 1.39(4) . ?
C19 C20 1.36(4) . ?
C19 H19 0.9300 . ?
C20 C21 1.40(4) . ?
C20 H20 0.9300 . ?
C21 C22 1.37(4) . ?
C21 H21 0.9300 . ?
C22 H22 0.9300 . ?
C23 O5 1.24(3) . ?
C23 O6 1.29(3) . ?
C23 Yb2 2.76(3) 2_655 ?
C24 O7 1.24(3) . ?
C24 O8 1.27(3) . ?
C25 C26 1.37(4) . ?
C25 C35 1.45(4) . ?
C25 C30 1.45(4) . ?
C26 C27 1.40(4) . ?
C26 H26 0.9300 . ?
C27 C28 1.34(4) . ?
C27 H27 0.9300 . ?
C28 C29 1.43(4) . ?
C28 C36 1.51(4) . ?
C29 C34 1.39(4) . ?
C29 C30 1.50(4) . ?
C30 C31 1.40(4) . ?
C31 C32 1.34(4) . ?
C31 H31 0.9300 . ?
C32 C33 1.36(4) . ?
C32 H32 0.9300 . ?
C33 C34 1.38(4) . ?
C33 H33 0.9300 . ?
C34 H34 0.9300 . ?
C35 O9 1.24(3) . ?
C35 O10 1.28(3) . ?
C35 Yb2 2.71(3) 4_566 ?
C36 O12 1.21(3) . ?
C36 O11 1.29(3) . ?
C37 C38 1.34(4) . ?
C37 N1 1.43(4) . ?
C37 H37 0.9300 . ?
C38 C39 1.38(4) . ?
C38 H38 0.9300 . ?
C39 C40 1.33(4) . ?
C39 C39 1.47(5) 3_655 ?
C40 C41 1.37(4) . ?
C40 H40 0.9300 . ?
C41 N1 1.28(3) . ?
C41 H41 0.9300 . ?
C42 N2 1.31(4) . ?
C42 C43 1.38(4) . ?
C42 H42 0.9300 . ?
C43 C44 1.39(4) . ?
C43 H43 0.9300 . ?
C44 C45 1.41(4) . ?
C44 C49 1.50(4) . ?
C45 C46 1.35(4) . ?
C45 H45 0.9300 . ?
C46 N2 1.32(4) . ?
C46 H46 0.9300 . ?
C47 C48 1.38(5) . ?
C47 N3 1.38(4) . ?
C47 H47 0.9300 . ?
C48 C49 1.37(4) . ?
C48 H48 0.9300 . ?
C49 C50 1.39(4) . ?
C50 C51 1.33(4) . ?
C50 H50 0.9300 . ?
C51 N3 1.34(4) . ?
C51 H51 0.9300 . ?
O3 Yb1 2.386(17) 4_566 ?
O4 Yb2 2.288(18) 4_566 ?
O4 Yb1 2.975(18) 4_566 ?
O5 Yb2 2.343(15) 2_655 ?
O6 Yb2 2.519(16) 2_655 ?
O9 Yb2 2.333(18) 4_566 ?
O10 Yb2 2.330(18) 4_566 ?
O13 H13A 0.8499 . ?
O13 H13B 0.8501 . ?
O14 H14A 0.8501 . ?
O14 H14B 0.8499 . ?
O15 H15A 0.8500 . ?
O15 H15B 0.8501 . ?

loop_
_geom_torsion_atom_site_label_1
_geom_torsion_atom_site_label_2
_geom_torsion_atom_site_label_3
_geom_torsion_atom_site_label_4
_geom_torsion
_geom_torsion_site_symmetry_1
_geom_torsion_site_symmetry_2
_geom_torsion_site_symmetry_3
_geom_torsion_site_symmetry_4
_geom_torsion_publ_flag
C6 C1 C2 C3 1(4) . . . . ?
C11 C1 C2 C3 174(2) . . . . ?
C1 C2 C3 C4 -7(4) . . . . ?
C2 C3 C4 C5 10(4) . . . . ?
C2 C3 C4 C12 -173(2) . . . . ?
C3 C4 C5 C6 -8(4) . . . . ?
C12 C4 C5 C6 176(3) . . . . ?
C3 C4 C5 C10 170(3) . . . . ?
C12 C4 C5 C10 -6(4) . . . . ?
C10 C5 C6 C7 3(4) . . . . ?
C4 C5 C6 C7 -179(3) . . . . ?
C10 C5 C6 C1 -175(3) . . . . ?
C4 C5 C6 C1 2(4) . . . . ?
C2 C1 C6 C5 1(4) . . . . ?
C11 C1 C6 C5 -172(3) . . . . ?
C2 C1 C6 C7 -178(3) . . . . ?
C11 C1 C6 C7 10(5) . . . . ?
C5 C6 C7 C8 0(4) . . . . ?
C1 C6 C7 C8 179(3) . . . . ?
C6 C7 C8 C9 -3(5) . . . . ?
C7 C8 C9 C10 3(5) . . . . ?
C8 C9 C10 C5 0(5) . . . . ?
C6 C5 C10 C9 -3(4) . . . . ?
C4 C5 C10 C9 179(3) . . . . ?
C2 C1 C11 O2 -20(4) . . . . ?
C6 C1 C11 O2 153(3) . . . . ?
C2 C1 C11 O1 162(3) . . . . ?
C6 C1 C11 O1 -25(4) . . . . ?
C2 C1 C11 Yb1 -128(23) . . . . ?
C6 C1 C11 Yb1 45(24) . . . . ?
O8 Yb1 C11 O2 -155.0(16) . . . . ?
O11 Yb1 C11 O2 -83.4(16) . . . . ?
O14 Yb1 C11 O2 132.9(16) . . . . ?
O13 Yb1 C11 O2 64.5(16) . . . . ?
O1 Yb1 C11 O2 177(3) . . . . ?
O3 Yb1 C11 O2 51(3) 4_665 . . . ?
N1 Yb1 C11 O2 -7.9(17) . . . . ?
O4 Yb1 C11 O2 -73(2) 4_665 . . . ?
C12 Yb1 C11 O2 -35(4) 4_665 . . . ?
Yb2 Yb1 C11 O2 -94.7(16) . . . . ?
O8 Yb1 C11 O1 28.3(17) . . . . ?
O11 Yb1 C11 O1 100.0(16) . . . . ?
O14 Yb1 C11 O1 -43.8(17) . . . . ?
O13 Yb1 C11 O1 -112.1(16) . . . . ?
O3 Yb1 C11 O1 -126(2) 4_665 . . . ?
O2 Yb1 C11 O1 -177(3) . . . . ?
N1 Yb1 C11 O1 175.4(15) . . . . ?
O4 Yb1 C11 O1 110.4(16) 4_665 . . . ?
C12 Yb1 C11 O1 148(2) 4_665 . . . ?
Yb2 Yb1 C11 O1 88.6(15) . . . . ?
O8 Yb1 C11 C1 -44(23) . . . . ?
O11 Yb1 C11 C1 27(23) . . . . ?
O14 Yb1 C11 C1 -117(23) . . . . ?
O13 Yb1 C11 C1 175(23) . . . . ?
O1 Yb1 C11 C1 -73(23) . . . . ?
O3 Yb1 C11 C1 162(22) 4_665 . . . ?
O2 Yb1 C11 C1 111(24) . . . . ?
N1 Yb1 C11 C1 103(23) . . . . ?
O4 Yb1 C11 C1 38(24) 4_665 . . . ?
C12 Yb1 C11 C1 76(24) 4_665 . . . ?
Yb2 Yb1 C11 C1 16(23) . . . . ?
C3 C4 C12 O4 136(3) . . . . ?
C5 C4 C12 O4 -47(4) . . . . ?
C3 C4 C12 O3 -36(3) . . . . ?
C5 C4 C12 O3 141(3) . . . . ?
C3 C4 C12 Yb1 -22(7) . . . 4_566 ?
C5 C4 C12 Yb1 155(5) . . . 4_566 ?
C18 C13 C14 C15 -5(4) . . . . ?
C23 C13 C14 C15 -177(2) . . . . ?
C13 C14 C15 C16 7(4) . . . . ?
C14 C15 C16 C17 -8(4) . . . . ?
C14 C15 C16 C24 178(3) . . . . ?
C15 C16 C17 C22 -175(3) . . . . ?
C24 C16 C17 C22 -2(4) . . . . ?
C15 C16 C17 C18 6(4) . . . . ?
C24 C16 C17 C18 179(2) . . . . ?
C14 C13 C18 C19 176(3) . . . . ?
C23 C13 C18 C19 -12(4) . . . . ?
C14 C13 C18 C17 3(4) . . . . ?
C23 C13 C18 C17 174(2) . . . . ?
C22 C17 C18 C19 4(4) . . . . ?
C16 C17 C18 C19 -177(2) . . . . ?
C22 C17 C18 C13 178(2) . . . . ?
C16 C17 C18 C13 -3(4) . . . . ?
C13 C18 C19 C20 -176(3) . . . . ?
C17 C18 C19 C20 -3(4) . . . . ?
C18 C19 C20 C21 3(5) . . . . ?
C19 C20 C21 C22 -4(5) . . . . ?
C20 C21 C22 C17 5(5) . . . . ?
C18 C17 C22 C21 -5(4) . . . . ?
C16 C17 C22 C21 176(3) . . . . ?
C18 C13 C23 O5 -64(4) . . . . ?
C14 C13 C23 O5 108(3) . . . . ?
C18 C13 C23 O6 116(3) . . . . ?
C14 C13 C23 O6 -72(3) . . . . ?
C18 C13 C23 Yb2 -90(36) . . . 2_655 ?
C14 C13 C23 Yb2 82(36) . . . 2_655 ?
C15 C16 C24 O7 -141(3) . . . . ?
C17 C16 C24 O7 45(4) . . . . ?
C15 C16 C24 O8 36(4) . . . . ?
C17 C16 C24 O8 -137(3) . . . . ?
C35 C25 C26 C27 179(3) . . . . ?
C30 C25 C26 C27 -2(4) . . . . ?
C25 C26 C27 C28 3(5) . . . . ?
C26 C27 C28 C29 -3(4) . . . . ?
C26 C27 C28 C36 174(3) . . . . ?
C27 C28 C29 C34 -172(3) . . . . ?
C36 C28 C29 C34 11(4) . . . . ?
C27 C28 C29 C30 1(4) . . . . ?
C36 C28 C29 C30 -176(2) . . . . ?
C26 C25 C30 C31 -179(3) . . . . ?
C35 C25 C30 C31 0(4) . . . . ?
C26 C25 C30 C29 0(4) . . . . ?
C35 C25 C30 C29 179(2) . . . . ?
C34 C29 C30 C31 -7(4) . . . . ?
C28 C29 C30 C31 180(2) . . . . ?
C34 C29 C30 C25 174(3) . . . . ?
C28 C29 C30 C25 0(4) . . . . ?
C25 C30 C31 C32 -175(3) . . . . ?
C29 C30 C31 C32 5(4) . . . . ?
C30 C31 C32 C33 -3(5) . . . . ?
C31 C32 C33 C34 3(5) . . . . ?
C32 C33 C34 C29 -4(5) . . . . ?
C28 C29 C34 C33 179(3) . . . . ?
C30 C29 C34 C33 6(4) . . . . ?
C26 C25 C35 O9 13(4) . . . . ?
C30 C25 C35 O9 -166(2) . . . . ?
C26 C25 C35 O10 -161(3) . . . . ?
C30 C25 C35 O10 19(4) . . . . ?
C26 C25 C35 Yb2 -66(16) . . . 4_566 ?
C30 C25 C35 Yb2 115(16) . . . 4_566 ?
C27 C28 C36 O12 -132(3) . . . . ?
C29 C28 C36 O12 45(4) . . . . ?
C27 C28 C36 O11 45(4) . . . . ?
C29 C28 C36 O11 -137(3) . . . . ?
C27 C28 C36 Yb2 -134(6) . . . . ?
C29 C28 C36 Yb2 44(8) . . . . ?
O7 Yb2 C36 O12 -92(2) . . . . ?
O4 Yb2 C36 O12 -179(2) 4_665 . . . ?
O15 Yb2 C36 O12 -19(2) . . . . ?
O10 Yb2 C36 O12 88(3) 4_665 . . . ?
O9 Yb2 C36 O12 -110(2) 4_665 . . . ?
O5 Yb2 C36 O12 107(2) 2_645 . . . ?
O6 Yb2 C36 O12 53(2) 2_645 . . . ?
C35 Yb2 C36 O12 -155(5) 4_665 . . . ?
C23 Yb2 C36 O12 80(2) 2_645 . . . ?
O11 Yb2 C36 O12 177(3) . . . . ?
O7 Yb2 C36 O11 91.2(15) . . . . ?
O4 Yb2 C36 O11 3.3(14) 4_665 . . . ?
O15 Yb2 C36 O11 164.1(13) . . . . ?
O10 Yb2 C36 O11 -89(2) 4_665 . . . ?
O9 Yb2 C36 O11 72.7(19) 4_665 . . . ?
O5 Yb2 C36 O11 -70.1(14) 2_645 . . . ?
O12 Yb2 C36 O11 -177(3) . . . . ?
O6 Yb2 C36 O11 -124.5(14) 2_645 . . . ?
C35 Yb2 C36 O11 27(7) 4_665 . . . ?
C23 Yb2 C36 O11 -97.1(15) 2_645 . . . ?
O7 Yb2 C36 C28 -90(7) . . . . ?
O4 Yb2 C36 C28 -178(7) 4_665 . . . ?
O15 Yb2 C36 C28 -17(7) . . . . ?
O10 Yb2 C36 C28 90(7) 4_665 . . . ?
O9 Yb2 C36 C28 -108(7) 4_665 . . . ?
O5 Yb2 C36 C28 109(7) 2_645 . . . ?
O12 Yb2 C36 C28 2(6) . . . . ?
O6 Yb2 C36 C28 55(7) 2_645 . . . ?
C35 Yb2 C36 C28 -153(7) 4_665 . . . ?
C23 Yb2 C36 C28 82(7) 2_645 . . . ?
O11 Yb2 C36 C28 179(100) . . . . ?
N1 C37 C38 C39 1(5) . . . . ?
C37 C38 C39 C40 0(5) . . . . ?
C37 C38 C39 C39 -174(4) . . . 3_655 ?
C38 C39 C40 C41 2(5) . . . . ?
C39 C39 C40 C41 176(3) 3_655 . . . ?
C39 C40 C41 N1 -6(6) . . . . ?
N2 C42 C43 C44 -1(5) . . . . ?
C42 C43 C44 C45 0(5) . . . . ?
C42 C43 C44 C49 -178(3) . . . . ?
C43 C44 C45 C46 -3(5) . . . . ?
C49 C44 C45 C46 175(3) . . . . ?
C44 C45 C46 N2 8(5) . . . . ?
N3 C47 C48 C49 4(6) . . . . ?
C47 C48 C49 C50 -1(5) . . . . ?
C47 C48 C49 C44 175(4) . . . . ?
C43 C44 C49 C48 -145(3) . . . . ?
C45 C44 C49 C48 37(5) . . . . ?
C43 C44 C49 C50 30(5) . . . . ?
C45 C44 C49 C50 -148(3) . . . . ?
C48 C49 C50 C51 -1(5) . . . . ?
C44 C49 C50 C51 -177(3) . . . . ?
C49 C50 C51 N3 1(6) . . . . ?
C40 C41 N1 C37 6(5) . . . . ?
C40 C41 N1 Yb1 -175(3) . . . . ?
C38 C37 N1 C41 -4(5) . . . . ?
C38 C37 N1 Yb1 177(3) . . . . ?
O8 Yb1 N1 C41 52(3) . . . . ?
O11 Yb1 N1 C41 5(3) . . . . ?
O14 Yb1 N1 C41 167(2) . . . . ?
O13 Yb1 N1 C41 -145(3) . . . . ?
O1 Yb1 N1 C41 -69(3) . . . . ?
O3 Yb1 N1 C41 124(3) 4_665 . . . ?
O2 Yb1 N1 C41 -76(3) . . . . ?
C11 Yb1 N1 C41 -72(3) . . . . ?
O4 Yb1 N1 C41 75(3) 4_665 . . . ?
C12 Yb1 N1 C41 101(3) 4_665 . . . ?
Yb2 Yb1 N1 C41 48(3) . . . . ?
O8 Yb1 N1 C37 -129(2) . . . . ?
O11 Yb1 N1 C37 -175(2) . . . . ?
O14 Yb1 N1 C37 -14(3) . . . . ?
O13 Yb1 N1 C37 34(2) . . . . ?
O1 Yb1 N1 C37 110(2) . . . . ?
O3 Yb1 N1 C37 -56(2) 4_665 . . . ?
O2 Yb1 N1 C37 103(2) . . . . ?
C11 Yb1 N1 C37 107(2) . . . . ?
O4 Yb1 N1 C37 -106(2) 4_665 . . . ?
C12 Yb1 N1 C37 -80(2) 4_665 . . . ?
Yb2 Yb1 N1 C37 -133(2) . . . . ?
C43 C42 N2 C46 6(5) . . . . ?
C45 C46 N2 C42 -10(5) . . . . ?
C50 C51 N3 C47 2(5) . . . . ?
C48 C47 N3 C51 -4(6) . . . . ?
O2 C11 O1 Yb1 -3(3) . . . . ?
C1 C11 O1 Yb1 175(2) . . . . ?
O8 Yb1 O1 C11 -151.9(17) . . . . ?
O11 Yb1 O1 C11 -76.6(16) . . . . ?
O14 Yb1 O1 C11 137.6(16) . . . . ?
O13 Yb1 O1 C11 64.1(16) . . . . ?
O3 Yb1 O1 C11 137.2(17) 4_665 . . . ?
O2 Yb1 O1 C11 1.8(15) . . . . ?
N1 Yb1 O1 C11 -5.7(19) . . . . ?
O4 Yb1 O1 C11 -112.5(17) 4_665 . . . ?
C12 Yb1 O1 C11 -153(2) 4_665 . . . ?
Yb2 Yb1 O1 C11 -106.7(15) . . . . ?
O1 C11 O2 Yb1 3(3) . . . . ?
C1 C11 O2 Yb1 -175(2) . . . . ?
O8 Yb1 O2 C11 31.1(19) . . . . ?
O11 Yb1 O2 C11 91.4(17) . . . . ?
O14 Yb1 O2 C11 -56.1(18) . . . . ?
O13 Yb1 O2 C11 -106.6(17) . . . . ?
O1 Yb1 O2 C11 -1.9(16) . . . . ?
O3 Yb1 O2 C11 -157.9(15) 4_665 . . . ?
N1 Yb1 O2 C11 171.8(18) . . . . ?
O4 Yb1 O2 C11 134.5(15) 4_665 . . . ?
C12 Yb1 O2 C11 166.9(15) 4_665 . . . ?
Yb2 Yb1 O2 C11 101.1(16) . . . . ?
O4 C12 O3 Yb1 3(3) . . . 4_566 ?
C4 C12 O3 Yb1 174.9(16) . . . 4_566 ?
O3 C12 O4 Yb2 125(4) . . . 4_566 ?
C4 C12 O4 Yb2 -46(6) . . . 4_566 ?
Yb1 C12 O4 Yb2 128(5) 4_566 . . 4_566 ?
O3 C12 O4 Yb1 -2(2) . . . 4_566 ?
C4 C12 O4 Yb1 -174(2) . . . 4_566 ?
O6 C23 O5 Yb2 2(3) . . . 2_655 ?
C13 C23 O5 Yb2 -178(2) . . . 2_655 ?
O5 C23 O6 Yb2 -2(3) . . . 2_655 ?
C13 C23 O6 Yb2 179(2) . . . 2_655 ?
O8 C24 O7 Yb2 -6(5) . . . . ?
C16 C24 O7 Yb2 170.7(17) . . . . ?
O4 Yb2 O7 C24 37(3) 4_665 . . . ?
O15 Yb2 O7 C24 -162(3) . . . . ?
O10 Yb2 O7 C24 127(3) 4_665 . . . ?
O9 Yb2 O7 C24 117(3) 4_665 . . . ?
O5 Yb2 O7 C24 -22(3) 2_645 . . . ?
O12 Yb2 O7 C24 -75(3) . . . . ?
O6 Yb2 O7 C24 -114(3) 2_645 . . . ?
C35 Yb2 O7 C24 120(3) 4_665 . . . ?
C23 Yb2 O7 C24 -70(3) 2_645 . . . ?
O11 Yb2 O7 C24 -28(3) . . . . ?
C36 Yb2 O7 C24 -54(3) . . . . ?
O7 C24 O8 Yb1 11(6) . . . . ?
C16 C24 O8 Yb1 -166(3) . . . . ?
O11 Yb1 O8 C24 36(4) . . . . ?
O14 Yb1 O8 C24 -148(4) . . . . ?
O13 Yb1 O8 C24 -165(4) . . . . ?
O1 Yb1 O8 C24 124(4) . . . . ?
O3 Yb1 O8 C24 -77(4) 4_665 . . . ?
O2 Yb1 O8 C24 97(4) . . . . ?
N1 Yb1 O8 C24 -12(5) . . . . ?
C11 Yb1 O8 C24 111(4) . . . . ?
O4 Yb1 O8 C24 -34(4) 4_665 . . . ?
C12 Yb1 O8 C24 -56(4) 4_665 . . . ?
Yb2 Yb1 O8 C24 -7(4) . . . . ?
O10 C35 O9 Yb2 2(3) . . . 4_566 ?
C25 C35 O9 Yb2 -172(2) . . . 4_566 ?
O9 C35 O10 Yb2 -2(3) . . . 4_566 ?
C25 C35 O10 Yb2 172(2) . . . 4_566 ?
O12 C36 O11 Yb1 -107(3) . . . . ?
C28 C36 O11 Yb1 76(4) . . . . ?
Yb2 C36 O11 Yb1 -105(3) . . . . ?
O12 C36 O11 Yb2 -2(2) . . . . ?
C28 C36 O11 Yb2 -180(2) . . . . ?
O8 Yb1 O11 C36 38(3) . . . . ?
O14 Yb1 O11 C36 32(4) . . . . ?
O13 Yb1 O11 C36 -122(3) . . . . ?
O1 Yb1 O11 C36 -41(3) . . . . ?
O3 Yb1 O11 C36 125(3) 4_665 . . . ?
O2 Yb1 O11 C36 -96(3) . . . . ?
N1 Yb1 O11 C36 -170(3) . . . . ?
C11 Yb1 O11 C36 -69(3) . . . . ?
O4 Yb1 O11 C36 118(3) 4_665 . . . ?
C12 Yb1 O11 C36 122(3) 4_665 . . . ?
Yb2 Yb1 O11 C36 97(3) . . . . ?
O8 Yb1 O11 Yb2 -58.5(7) . . . . ?
O14 Yb1 O11 Yb2 -64.7(12) . . . . ?
O13 Yb1 O11 Yb2 141.2(8) . . . . ?
O1 Yb1 O11 Yb2 -138.2(7) . . . . ?
O3 Yb1 O11 Yb2 28.6(8) 4_665 . . . ?
O2 Yb1 O11 Yb2 167.3(7) . . . . ?
N1 Yb1 O11 Yb2 92.8(7) . . . . ?
C11 Yb1 O11 Yb2 -165.5(8) . . . . ?
O4 Yb1 O11 Yb2 20.8(5) 4_665 . . . ?
C12 Yb1 O11 Yb2 25.4(6) 4_665 . . . ?
O7 Yb2 O11 C36 -81.8(15) . . . . ?
O4 Yb2 O11 C36 -176.3(16) 4_665 . . . ?
O15 Yb2 O11 C36 -19.4(16) . . . . ?
O10 Yb2 O11 C36 132.7(15) 4_665 . . . ?
O9 Yb2 O11 C36 -134.7(15) 4_665 . . . ?
O5 Yb2 O11 C36 102.1(15) 2_645 . . . ?
O12 Yb2 O11 C36 1.4(15) . . . . ?
O6 Yb2 O11 C36 56.1(15) 2_645 . . . ?
C35 Yb2 O11 C36 -173.9(16) 4_665 . . . ?
C23 Yb2 O11 C36 79.1(15) 2_645 . . . ?
O7 Yb2 O11 Yb1 66.7(7) . . . . ?
O4 Yb2 O11 Yb1 -27.8(6) 4_665 . . . ?
O15 Yb2 O11 Yb1 129.1(7) . . . . ?
O10 Yb2 O11 Yb1 -78.8(11) 4_665 . . . ?
O9 Yb2 O11 Yb1 13.7(11) 4_665 . . . ?
O5 Yb2 O11 Yb1 -109.4(8) 2_645 . . . ?
O12 Yb2 O11 Yb1 149.9(11) . . . . ?
O6 Yb2 O11 Yb1 -155.4(6) 2_645 . . . ?
C35 Yb2 O11 Yb1 -25.4(15) 4_665 . . . ?
C23 Yb2 O11 Yb1 -132.4(8) 2_645 . . . ?
C36 Yb2 O11 Yb1 148.5(17) . . . . ?
O11 C36 O12 Yb2 3(3) . . . . ?
C28 C36 O12 Yb2 -179.4(18) . . . . ?
O7 Yb2 O12 C36 82(2) . . . . ?
O4 Yb2 O12 C36 1(2) 4_665 . . . ?
O15 Yb2 O12 C36 162(2) . . . . ?
O10 Yb2 O12 C36 -129(2) 4_665 . . . ?
O9 Yb2 O12 C36 105(2) 4_665 . . . ?
O5 Yb2 O12 C36 -69(2) 2_645 . . . ?
O6 Yb2 O12 C36 -124(2) 2_645 . . . ?
C35 Yb2 O12 C36 169(3) 4_665 . . . ?
C23 Yb2 O12 C36 -95(2) 2_645 . . . ?
O11 Yb2 O12 C36 -1.6(18) . . . . ?
